data_1533811
loop_
_publ_author_name
'Vannier, R.N.'
'Pernot, E.'
'Anne, M.'
'Nowogrocki, G.'
'Isnard, O.'
'Mairesse, G.'

_publ_section_title
;
 Bi4 V2 O11 polymorph crystal structures related to their
 electricalproperties
;
_journal_name_full 'Solid State Ionics'
_journal_page_first 147
_journal_page_last 153
_journal_volume 157
_journal_year 2003
_chemical_formula_sum 'Bi4 O11 V2'
_chemical_name_systematic 'Bi4 (V2 O11)'
_space_group_IT_number 5
_symmetry_space_group_name_Hall 'A 2'
_symmetry_space_group_name_H-M 'A 1 1 2'
_cell_angle_alpha 90
_cell_angle_beta 90
_cell_angle_gamma 90.267
_cell_formula_units_Z 6
_cell_length_a 16.5942
_cell_length_b 5.61
_cell_length_c 15.2699
_cell_volume 1421.512
_citation_journal_id_ASTM SSIOD3
_cod_data_source_file Vannier_SSIOD3_2003_898.cif
_cod_data_source_block Bi4O11V2
_cod_original_sg_symbol_Hall 'C 2y (z,x,y)'
_cod_database_code 1533811

loop_
_symmetry_equiv_pos_as_xyz
x,y,z
-x,-y,z
x,y+1/2,z+1/2
-x,-y+1/2,z+1/2

loop_
_atom_site_label
_atom_site_type_symbol
_atom_site_fract_x
_atom_site_fract_y
_atom_site_fract_z
_atom_site_occupancy
_atom_site_U_iso_or_equiv
O17 O-2 0.0507 0.346 -0.006 1 0.0
O15 O-2 0.483 0.085 -0.014 0.5 0.0
O14 O-2 0.229 0.144 -0.092 1 0.0
O11 O-2 0.425 0.728 0.114 1 0.0
Bi5 Bi+3 0.4149 0.2738 0.172 1 0.0
O18 O-2 0.34 0.442 0.025 1 0.0
O19 O-2 0.517 0.405 -0.035 0.5 0.0
O8 O-2 0.845 0.509 0.246 1 0.0
O1 O-2 0 0 0.25 1 0.0
O6 O-2 0.332 -0.018 0.252 1 0.0
O10 O-2 0.078 0.809 0.091 1 0.0
V2 V+5 0.0678 0.719 -0.001 1 0.0
Bi3 Bi+3 0.2544 0.7667 0.17 1 0.0
O3 O-2 0.5 0 0.261 1 0.0
O5 O-2 0.172 -0.014 0.247 1 0.0
O9 O-2 0.216 0.18 0.088 1 0.0
O7 O-2 0.331 0.501 0.258 1 0.0
Bi2 Bi+3 0.087 0.7238 0.324 1 0.0
O2 O-2 0 0.5 0.244 1 0.0
Bi1 Bi+3 0.0822 0.2059 0.165 1 0.0
O16 O-2 0.338 -0.04 0.028 1 0.0
O13 O-2 0.078 0.841 -0.094 1 0.0
Bi4 Bi+3 0.2456 0.2876 0.333 1 0.0
Bi6 Bi+3 0.4135 0.7614 0.336 1 0.0
O12 O-2 0.399 0.708 0.895 0.5 0.0
O20 O-2 0.187 0.585 0.013 1 0.0
V1 V+5 0.2466 0.316 -0.008 1 0.0
V3 V+5 0.4324 0.829 -0.004 1 0.0
O4 O-2 0.5 0.5 0.248 1 0.0
